data_7203611
loop_
_publ_author_name
'Goldberg, Israel'
'Muniappan, Sankar'
'George, Sumod'
'Lipstman, Sophia'

_publ_section_title
;
 Self-assembly of uniquely structured porphyrin network solids by
 charged N?H?Cl and N?H?O hydrogen bonds
;
_journal_issue 11
_journal_name_full CrystEngComm
_journal_page_first 784
_journal_paper_doi 10.1039/b611384b
_journal_volume 8
_journal_year 2006
_chemical_formula_moiety 'C40 H30 N8, 2Cl, 2(I3)'
_chemical_formula_sum 'C40 H30 Cl2 I6 N8'
_chemical_formula_weight 1455.02
_chemical_name_systematic
;
?
;
_space_group_IT_number 12
_symmetry_cell_setting monoclinic
_symmetry_space_group_name_Hall '-C 2y'
_symmetry_space_group_name_H-M 'C 1 2/m 1'
_atom_sites_solution_hydrogens geom
_atom_sites_solution_primary direct
_atom_sites_solution_secondary difmap
_audit_creation_method SHELXL-97
_cell_angle_alpha 90.00
_cell_angle_beta 109.1133(17)
_cell_angle_gamma 90.00
_cell_formula_units_Z 2
_cell_length_a 14.4525(4)
_cell_length_b 20.8624(7)
_cell_length_c 7.8359(2)
_cell_measurement_reflns_used 2554
_cell_measurement_temperature 110(2)
_cell_measurement_theta_max 28.28
_cell_measurement_theta_min 1.41
_cell_volume 2232.39(11)
_computing_cell_refinement Denzo
_computing_data_collection 'Collect, Nonius B.V.'
_computing_data_reduction 'Denzo & Scalepack'
_computing_structure_refinement 'SHELXL-97 (Sheldrick, 1997)'
_computing_structure_solution SIR-97
_diffrn_ambient_temperature 110(2)
_diffrn_detector_area_resol_mean 12.8
_diffrn_measured_fraction_theta_full 0.975
_diffrn_measured_fraction_theta_max 0.975
_diffrn_measurement_device_type 'Nonius KappaCCD'
_diffrn_measurement_method '1 deg. Phi scans'
_diffrn_radiation_monochromator graphite
_diffrn_radiation_source 'fine-focus sealed tube'
_diffrn_radiation_type MoK\a
_diffrn_radiation_wavelength 0.71073
_diffrn_reflns_av_R_equivalents 0.0360
_diffrn_reflns_av_sigmaI/netI 0.0378
_diffrn_reflns_limit_h_max 19
_diffrn_reflns_limit_h_min 0
_diffrn_reflns_limit_k_max 27
_diffrn_reflns_limit_k_min 0
_diffrn_reflns_limit_l_max 9
_diffrn_reflns_limit_l_min -10
_diffrn_reflns_number 9878
_diffrn_reflns_theta_full 28.20
_diffrn_reflns_theta_max 28.20
_diffrn_reflns_theta_min 2.75
_diffrn_standards_number 0
_exptl_absorpt_coefficient_mu 4.334
_exptl_absorpt_correction_T_max 0.6711
_exptl_absorpt_correction_T_min 0.4105
_exptl_absorpt_correction_type multi-scan
_exptl_absorpt_process_details 'Blessing, 1995'
_exptl_crystal_colour violet
_exptl_crystal_density_diffrn 2.165
_exptl_crystal_density_method 'not measured'
_exptl_crystal_description plates
_exptl_crystal_F_000 1356
_exptl_crystal_size_max 0.25
_exptl_crystal_size_mid 0.20
_exptl_crystal_size_min 0.10
_refine_diff_density_max 2.643
_refine_diff_density_min -1.433
_refine_diff_density_rms 0.195
_refine_ls_extinction_coef 0.00016(14)
_refine_ls_extinction_expression Fc^*^=kFc[1+0.001xFc^2^\l^3^/sin(2\q)]^-1/4^
_refine_ls_extinction_method SHELXL
_refine_ls_goodness_of_fit_ref 1.073
_refine_ls_hydrogen_treatment mixed
_refine_ls_matrix_type full
_refine_ls_number_parameters 142
_refine_ls_number_reflns 2764
_refine_ls_number_restraints 0
_refine_ls_restrained_S_all 1.073
_refine_ls_R_factor_all 0.0717
_refine_ls_R_factor_gt 0.0484
_refine_ls_shift/su_max 0.041
_refine_ls_shift/su_mean 0.003
_refine_ls_structure_factor_coef Fsqd
_refine_ls_weighting_details 'calc w=1/[\s^2^(Fo^2^)+(0.0919P)^2^+0.0000P] where P=(Fo^2^+2Fc^2^)/3'
_refine_ls_weighting_scheme calc
_refine_ls_wR_factor_gt 0.1285
_refine_ls_wR_factor_ref 0.1451
_reflns_number_gt 2023
_reflns_number_total 2764
_reflns_threshold_expression >2sigma(I)
_cod_data_source_file b611384b.txt
_cod_data_source_block Compound-I
_cod_original_sg_symbol_H-M 'C 2/m'
_cod_database_code 7203611

loop_
_symmetry_equiv_pos_as_xyz
'x, y, z'
'x, -y, z'
'x+1/2, y+1/2, z'
'x+1/2, -y+1/2, z'
'-x, -y, -z'
'-x, y, -z'
'-x+1/2, -y+1/2, -z'
'-x+1/2, y+1/2, -z'

loop_
_atom_site_label
_atom_site_type_symbol
_atom_site_fract_x
_atom_site_fract_y
_atom_site_fract_z
_atom_site_U_iso_or_equiv
_atom_site_adp_type
_atom_site_occupancy
_atom_site_symmetry_multiplicity
_atom_site_calc_flag
_atom_site_refinement_flags
_atom_site_disorder_assembly
_atom_site_disorder_group
C1 C 0.45005(10) 0.13809(7) 0.10428(17) 0.0305(4) Uani 1 1 d . . .
C2 C 0.40523(10) 0.16772(7) 0.22152(19) 0.0356(4) Uani 1 1 d . . .
H2 H 0.4027 0.2124 0.2429 0.043 Uiso 1 1 calc R . .
C3 C 0.36678(10) 0.12033(7) 0.29721(18) 0.0337(4) Uani 1 1 d . . .
H3 H 0.3319 0.1257 0.3801 0.040 Uiso 1 1 calc R . .
C4 C 0.38909(9) 0.06041(7) 0.22756(17) 0.0286(4) Uani 1 1 d . . .
N5 N 0.44102(7) 0.07269(6) 0.11221(15) 0.0299(3) Uani 1 1 d . . .
H5 H 0.4642 0.0440 0.0543 0.036 Uiso 0.50 1 calc PR . .
C6 C 0.36432(12) 0.0000 0.2798(2) 0.0286(5) Uani 1 2 d S . .
C7 C 0.30437(12) 0.0000 0.4019(3) 0.0290(5) Uani 1 2 d S . .
C8 C 0.20476(13) 0.0000 0.3351(3) 0.0327(6) Uani 1 2 d S . .
H8 H 0.1723 0.0000 0.2083 0.039 Uiso 1 2 calc SR . .
C9 C 0.15089(13) 0.0000 0.4522(3) 0.0340(6) Uani 1 2 d S . .
H9 H 0.0814 0.0000 0.4061 0.041 Uiso 1 2 calc SR . .
N10 N 0.19734(11) 0.0000 0.6313(2) 0.0367(5) Uani 1 2 d S . .
H10 H 0.1649(16) 0.0000 0.706(3) 0.044 Uiso 1 2 d S . .
C11 C 0.29535(16) 0.0000 0.7036(3) 0.0468(7) Uani 1 2 d S . .
H11 H 0.3260 0.0000 0.8309 0.056 Uiso 1 2 calc SR . .
C12 C 0.35107(14) 0.0000 0.5890(3) 0.0388(6) Uani 1 2 d S . .
H12 H 0.4205 0.0000 0.6375 0.047 Uiso 1 2 calc SR . .
C13 C 0.5000 0.16963(9) 0.0000 0.0297(5) Uani 1 2 d S . .
C14 C 0.5000 0.24110(9) 0.0000 0.0270(5) Uani 1 2 d S . .
C15 C 0.41285(10) 0.27567(8) -0.03759(18) 0.0342(4) Uani 1 1 d . . .
H15 H 0.3522 0.2536 -0.0655 0.041 Uiso 1 1 calc R . .
C16 C 0.41470(11) 0.34188(8) -0.0343(2) 0.0392(4) Uani 1 1 d . . .
H16 H 0.3558 0.3656 -0.0563 0.047 Uiso 1 1 calc R . .
N17 N 0.5000 0.37216(9) 0.0000 0.0382(5) Uani 1 2 d S . .
H17 H 0.5000 0.4136(12) 0.0000 0.046 Uiso 1 2 d S . .
I18 I 0.0000 0.165305(6) 0.5000 0.03637(4) Uani 1 2 d S . .
I19 I 0.212955(8) 0.169404(6) 0.653308(17) 0.05265(4) Uani 1 1 d . . .
Cl20 Cl 0.07996(3) 0.0000 0.87726(6) 0.03554(13) Uani 1 2 d S . .

loop_
_atom_site_aniso_label
_atom_site_aniso_U_11
_atom_site_aniso_U_22
_atom_site_aniso_U_33
_atom_site_aniso_U_23
_atom_site_aniso_U_13
_atom_site_aniso_U_12
C1 0.0392(6) 0.0197(6) 0.0350(6) -0.0012(5) 0.0153(5) -0.0034(5)
C2 0.0505(7) 0.0190(7) 0.0452(7) -0.0007(5) 0.0263(5) 0.0011(5)
C3 0.0429(6) 0.0232(7) 0.0412(6) -0.0019(6) 0.0221(5) 0.0026(5)
C4 0.0349(5) 0.0202(6) 0.0333(6) -0.0032(5) 0.0146(4) -0.0009(5)
N5 0.0358(5) 0.0201(5) 0.0356(5) 0.0007(5) 0.0144(4) -0.0021(4)
C6 0.0267(7) 0.0276(9) 0.0308(8) 0.000 0.0086(6) 0.000
C7 0.0378(7) 0.0096(7) 0.0493(8) 0.000 0.0273(6) 0.000
C8 0.0242(7) 0.0334(11) 0.0400(9) 0.000 0.0097(7) 0.000
C9 0.0298(8) 0.0330(11) 0.0420(9) 0.000 0.0157(7) 0.000
N10 0.0463(7) 0.0313(9) 0.0440(7) 0.000 0.0304(5) 0.000
C11 0.0466(10) 0.0605(15) 0.0365(9) 0.000 0.0180(7) 0.000
C12 0.0331(8) 0.0525(13) 0.0307(9) 0.000 0.0104(7) 0.000
C13 0.0357(8) 0.0158(9) 0.0399(9) 0.000 0.0155(7) 0.000
C14 0.0408(8) 0.0124(8) 0.0328(7) 0.000 0.0187(6) 0.000
C15 0.0399(6) 0.0250(7) 0.0377(6) -0.0020(6) 0.0126(5) 0.0014(6)
C16 0.0464(7) 0.0231(7) 0.0485(7) 0.0000(6) 0.0162(6) 0.0058(6)
N17 0.0526(9) 0.0207(8) 0.0402(8) 0.000 0.0135(7) 0.000
I18 0.04868(6) 0.02356(6) 0.04122(6) 0.000 0.02065(5) 0.000
I19 0.04802(5) 0.03843(6) 0.07469(7) -0.01888(5) 0.02443(5) -0.00375(4)
Cl20 0.0491(2) 0.0259(2) 0.03881(19) 0.000 0.02425(16) 0.000

loop_
_atom_type_symbol
_atom_type_description
_atom_type_scat_dispersion_real
_atom_type_scat_dispersion_imag
_atom_type_scat_source
C C 0.0033 0.0016 'International Tables Vol C Tables 4.2.6.8 and 6.1.1.4'
H H 0.0000 0.0000 'International Tables Vol C Tables 4.2.6.8 and 6.1.1.4'
N N 0.0061 0.0033 'International Tables Vol C Tables 4.2.6.8 and 6.1.1.4'
I I -0.4742 1.8119 'International Tables Vol C Tables 4.2.6.8 and 6.1.1.4'
Cl Cl 0.1484 0.1585 'International Tables Vol C Tables 4.2.6.8 and 6.1.1.4'

loop_
_geom_angle_atom_site_label_1
_geom_angle_atom_site_label_2
_geom_angle_atom_site_label_3
_geom_angle
_geom_angle_site_symmetry_1
_geom_angle_site_symmetry_3
_geom_angle_publ_flag
N5 C1 C13 124.13(14) . . ?
N5 C1 C2 109.36(13) . . ?
C13 C1 C2 126.47(13) . . ?
C3 C2 C1 107.57(13) . . ?
C3 C2 H2 126.2 . . ?
C1 C2 H2 126.2 . . ?
C2 C3 C4 106.91(14) . . ?
C2 C3 H3 126.5 . . ?
C4 C3 H3 126.5 . . ?
N5 C4 C6 127.15(14) . . ?
N5 C4 C3 108.96(12) . . ?
C6 C4 C3 123.82(15) . . ?
C1 N5 C4 107.16(12) . . ?
C1 N5 H5 126.4 . . ?
C4 N5 H5 126.4 . . ?
C4 C6 C4 127.2(2) . 2 ?
C4 C6 C7 116.41(10) . . ?
C4 C6 C7 116.41(10) 2 . ?
C8 C7 C12 119.3(2) . . ?
C8 C7 C6 121.23(17) . . ?
C12 C7 C6 119.46(16) . . ?
C7 C8 C9 119.90(18) . . ?
C7 C8 H8 120.0 . . ?
C9 C8 H8 120.0 . . ?
N10 C9 C8 119.70(17) . . ?
N10 C9 H9 120.2 . . ?
C8 C9 H9 120.2 . . ?
C11 N10 C9 122.6(2) . . ?
C11 N10 H10 116.5(13) . . ?
C9 N10 H10 120.9(13) . . ?
N10 C11 C12 118.83(19) . . ?
N10 C11 H11 120.6 . . ?
C12 C11 H11 120.6 . . ?
C11 C12 C7 119.65(18) . . ?
C11 C12 H12 120.2 . . ?
C7 C12 H12 120.2 . . ?
C1 C13 C1 124.66(17) . 6_655 ?
C1 C13 C14 117.67(9) . . ?
C1 C13 C14 117.67(9) 6_655 . ?
C15 C14 C15 117.82(18) 6_655 . ?
C15 C14 C13 121.09(9) 6_655 . ?
C15 C14 C13 121.09(9) . . ?
C16 C15 C14 120.11(13) . . ?
C16 C15 H15 119.9 . . ?
C14 C15 H15 119.9 . . ?
N17 C16 C15 119.27(15) . . ?
N17 C16 H16 120.4 . . ?
C15 C16 H16 120.4 . . ?
C16 N17 C16 123.38(19) . 6_655 ?
C16 N17 H17 118.31(10) . . ?
C16 N17 H17 118.31(10) 6_655 . ?
I19 I18 I19 176.639(7) 6_556 . ?

loop_
_geom_bond_atom_site_label_1
_geom_bond_atom_site_label_2
_geom_bond_distance
_geom_bond_site_symmetry_2
_geom_bond_publ_flag
C1 N5 1.3739(18) . ?
C1 C13 1.4172(17) . ?
C1 C2 1.427(2) . ?
C2 C3 1.362(2) . ?
C2 H2 0.9500 . ?
C3 C4 1.442(2) . ?
C3 H3 0.9500 . ?
C4 N5 1.375(2) . ?
C4 C6 1.4072(17) . ?
N5 H5 0.8800 . ?
C6 C4 1.4072(17) 2 ?
C6 C7 1.486(3) . ?
C7 C8 1.361(2) . ?
C7 C12 1.399(3) . ?
C8 C9 1.384(3) . ?
C8 H8 0.9500 . ?
C9 N10 1.342(2) . ?
C9 H9 0.9500 . ?
N10 C11 1.342(3) . ?
N10 H10 0.86(3) . ?
C11 C12 1.388(4) . ?
C11 H11 0.9500 . ?
C12 H12 0.9500 . ?
C13 C1 1.4173(17) 6_655 ?
C13 C14 1.491(3) . ?
C14 C15 1.3966(17) 6_655 ?
C14 C15 1.3966(17) . ?
C15 C16 1.382(2) . ?
C15 H15 0.9500 . ?
C16 N17 1.3319(18) . ?
C16 H16 0.9500 . ?
N17 C16 1.3319(18) 6_655 ?
N17 H17 0.86(3) . ?
I18 I19 2.91571(14) 6_556 ?
I18 I19 2.91575(14) . ?

loop_
_geom_hbond_atom_site_label_D
_geom_hbond_atom_site_label_H
_geom_hbond_atom_site_label_A
_geom_hbond_distance_DH
_geom_hbond_distance_HA
_geom_hbond_distance_DA
_geom_hbond_angle_DHA
_geom_hbond_site_symmetry_A
N10 H10 Cl20 0.86(3) 2.09(3) 2.9557(19) 177.2(18) .
N17 H17 Cl20 0.86(3) 2.498(18) 3.1783(15) 136.2(4) 3_554
N17 H17 Cl20 0.86(3) 2.498(18) 3.1783(15) 136.2(4) 7_556
